data_7209109
loop_
_publ_author_name
'Vangala, Venu R.'
'Chow, Pui Shan'
'Tan, Reginald B. H.'

_publ_section_title
;
 The solvates and salt of antibiotic agent, nitrofurantoin: structural,
 thermochemical and desolvation studies
;
_journal_issue 5
_journal_name_full CrystEngComm
_journal_page_first 878
_journal_paper_doi 10.1039/c2ce26575c
_journal_volume 15
_journal_year 2013
_chemical_formula_sum 'C14 H13 N5 O5'
_chemical_formula_weight 331.29
_chemical_name_common Nitrofurantoin-3-picoline(1:1)
_chemical_name_systematic Nitrofurantoin-3-picoline(1:1)
_space_group_IT_number 2
_symmetry_cell_setting triclinic
_symmetry_space_group_name_Hall '-P 1'
_symmetry_space_group_name_H-M 'P -1'
_atom_sites_solution_hydrogens geom
_atom_sites_solution_primary direct
_atom_sites_solution_secondary difmap
_audit_creation_method SHELXL-97
_cell_angle_alpha 85.35(3)
_cell_angle_beta 85.97(3)
_cell_angle_gamma 83.67(3)
_cell_formula_units_Z 2
_cell_length_a 6.1489(12)
_cell_length_b 7.4328(15)
_cell_length_c 16.446(3)
_cell_measurement_reflns_used 2162
_cell_measurement_temperature 110(2)
_cell_measurement_theta_max 30.9240
_cell_measurement_theta_min 2.4899
_cell_volume 743.2(3)
_computing_cell_refinement 'CrystalClear (Rigaku Inc., 2007)'
_computing_data_collection 'CrystalClear (Rigaku Inc., 2007)'
_computing_data_reduction 'CrystalClear (Rigaku Inc., 2007)'
_computing_structure_refinement 'SHELXL-97 (Sheldrick, 1997)'
_computing_structure_solution 'SHELXS-97 (Sheldrick, 1990)'
_diffrn_ambient_temperature 110(2)
_diffrn_measured_fraction_theta_full 0.990
_diffrn_measured_fraction_theta_max 0.990
_diffrn_measurement_device_type 'Rigaku Saturn CCD area deterctor'
_diffrn_measurement_method '\w scans'
_diffrn_radiation_monochromator graphite
_diffrn_radiation_source 'fine-focus sealed tube'
_diffrn_radiation_type MoK\a
_diffrn_radiation_wavelength 0.71073
_diffrn_reflns_av_R_equivalents 0.0231
_diffrn_reflns_av_sigmaI/netI 0.0224
_diffrn_reflns_limit_h_max 7
_diffrn_reflns_limit_h_min -7
_diffrn_reflns_limit_k_max 8
_diffrn_reflns_limit_k_min -7
_diffrn_reflns_limit_l_max 19
_diffrn_reflns_limit_l_min -19
_diffrn_reflns_number 7951
_diffrn_reflns_theta_full 24.50
_diffrn_reflns_theta_max 24.50
_diffrn_reflns_theta_min 2.76
_exptl_absorpt_coefficient_mu 0.116
_exptl_absorpt_correction_T_max 0.9750
_exptl_absorpt_correction_T_min 0.9628
_exptl_absorpt_correction_type multi-scan
_exptl_absorpt_process_details 'R. H. Blessing, Acta Cryst. 1995 A51, 33-38'
_exptl_crystal_colour Yellow
_exptl_crystal_density_diffrn 1.481
_exptl_crystal_density_method 'not measured'
_exptl_crystal_description Block
_exptl_crystal_F_000 344
_exptl_crystal_size_max 0.33
_exptl_crystal_size_mid 0.33
_exptl_crystal_size_min 0.22
_refine_diff_density_max 0.292
_refine_diff_density_min -0.323
_refine_diff_density_rms 0.060
_refine_ls_extinction_method none
_refine_ls_goodness_of_fit_ref 1.157
_refine_ls_hydrogen_treatment mixed
_refine_ls_matrix_type full
_refine_ls_number_parameters 221
_refine_ls_number_reflns 2439
_refine_ls_number_restraints 0
_refine_ls_restrained_S_all 1.157
_refine_ls_R_factor_all 0.0634
_refine_ls_R_factor_gt 0.0607
_refine_ls_shift/su_max 0.000
_refine_ls_shift/su_mean 0.000
_refine_ls_structure_factor_coef Fsqd
_refine_ls_weighting_details 'calc w=1/[\s^2^(Fo^2^)+(0.0879P)^2^+0.2944P] where P=(Fo^2^+2Fc^2^)/3'
_refine_ls_weighting_scheme calc
_refine_ls_wR_factor_gt 0.1577
_refine_ls_wR_factor_ref 0.1606
_reflns_number_gt 2337
_reflns_number_total 2439
_reflns_threshold_expression >2sigma(I)
_cod_data_source_file c2ce26575c.txt
_cod_data_source_block NF-3-Picoline(1:1)
_cod_depositor_comments
;
The following automatic conversions were performed:

'_symmetry_cell_setting' value 'Triclinic' changed to 'triclinic'
according to /home/saulius/struct/CIF-dictionaries/cif_core.dic
dictionary named 'cif_core.dic' version 2.4.2 from
2011-04-26.

'_exptl_absorpt_correction_type' value 'Multi-scan'
changed to 'multi-scan' according to
/home/saulius/struct/CIF-dictionaries/cif_core.dic dictionary named
'cif_core.dic' version 2.4.2 from 2011-04-26.

Automatic conversion script
Id: cif_fix_values 1891 2012-01-12 08:04:46Z andrius 
;
_cod_original_sg_symbol_H-M 'P - 1'
_cod_database_code 7209109

loop_
_symmetry_equiv_pos_as_xyz
'x, y, z'
'-x, -y, -z'

loop_
_atom_site_label
_atom_site_type_symbol
_atom_site_fract_x
_atom_site_fract_y
_atom_site_fract_z
_atom_site_U_iso_or_equiv
_atom_site_adp_type
_atom_site_occupancy
_atom_site_symmetry_multiplicity
_atom_site_calc_flag
_atom_site_refinement_flags
O1 O 0.1697(2) 0.56192(19) 0.31212(9) 0.0311(4) Uani 1 1 d .
N2 N 0.4619(3) 0.3560(2) 0.14522(11) 0.0282(4) Uani 1 1 d .
O5 O 0.7614(2) 0.1649(2) 0.03720(10) 0.0348(4) Uani 1 1 d .
N4 N 0.4859(3) 0.2174(2) -0.05424(11) 0.0287(4) Uani 1 1 d .
N3 N 0.4184(3) 0.3160(2) 0.06949(11) 0.0293(4) Uani 1 1 d .
O4 O 0.1642(3) 0.3228(2) -0.11358(10) 0.0380(4) Uani 1 1 d .
C4 C 0.2487(4) 0.5977(3) 0.38330(13) 0.0312(5) Uani 1 1 d .
C1 C 0.3503(3) 0.4973(3) 0.26501(13) 0.0286(5) Uani 1 1 d .
C8 C 0.5779(3) 0.2241(3) 0.01984(13) 0.0278(5) Uani 1 1 d .
O2 O -0.0984(3) 0.7102(3) 0.42543(12) 0.0532(5) Uani 1 1 d .
O3 O 0.1643(3) 0.6965(2) 0.50894(11) 0.0517(5) Uani 1 1 d .
C6 C 0.2158(3) 0.3684(3) 0.02903(13) 0.0287(5) Uani 1 1 d .
H6A H 0.1765 0.5014 0.0265 0.034 Uiso 1 1 calc R
H6B H 0.0927 0.3071 0.0566 0.034 Uiso 1 1 calc R
N1 N 0.0929(3) 0.6729(2) 0.44254(12) 0.0371(5) Uani 1 1 d .
C7 C 0.2778(3) 0.3021(3) -0.05581(13) 0.0297(5) Uani 1 1 d .
C3 C 0.4689(4) 0.5615(3) 0.38356(14) 0.0336(5) Uani 1 1 d .
H3A H 0.5596 0.5762 0.4265 0.040 Uiso 1 1 calc R
C2 C 0.5349(4) 0.4971(3) 0.30635(14) 0.0334(5) Uani 1 1 d .
H2A H 0.6808 0.4604 0.2868 0.040 Uiso 1 1 calc R
C5 C 0.3058(3) 0.4471(3) 0.18600(13) 0.0293(5) Uani 1 1 d .
H5A H 0.1665 0.4797 0.1644 0.035 Uiso 1 1 calc R
N5 N 0.2924(3) 0.9390(2) 0.18684(11) 0.0317(5) Uani 1 1 d .
C9 C 0.3899(4) 0.9565(3) 0.25532(14) 0.0314(5) Uani 1 1 d .
H9A H 0.5392 0.9087 0.2583 0.038 Uiso 1 1 calc R
C13 C 0.0825(4) 1.0084(3) 0.18195(15) 0.0347(5) Uani 1 1 d .
H13A H 0.0111 0.9964 0.1336 0.042 Uiso 1 1 calc R
C10 C 0.2873(4) 1.0400(3) 0.32254(13) 0.0343(5) Uani 1 1 d .
C11 C 0.0694(4) 1.1101(3) 0.31519(16) 0.0399(6) Uani 1 1 d .
H11A H -0.0094 1.1679 0.3594 0.048 Uiso 1 1 calc R
C12 C -0.0329(4) 1.0962(3) 0.24437(16) 0.0414(6) Uani 1 1 d .
H12A H -0.1805 1.1464 0.2388 0.050 Uiso 1 1 calc R
C14 C 0.4049(5) 1.0539(4) 0.39803(16) 0.0504(7) Uani 1 1 d .
H14A H 0.5557 0.9968 0.3909 0.076 Uiso 1 1 calc R
H14B H 0.3291 0.9920 0.4448 0.076 Uiso 1 1 calc R
H14C H 0.4067 1.1820 0.4078 0.076 Uiso 1 1 calc R
H4 H 0.561(5) 0.166(4) -0.0985(19) 0.050(8) Uiso 1 1 d .

loop_
_atom_site_aniso_label
_atom_site_aniso_U_11
_atom_site_aniso_U_22
_atom_site_aniso_U_33
_atom_site_aniso_U_23
_atom_site_aniso_U_13
_atom_site_aniso_U_12
O1 0.0292(8) 0.0356(8) 0.0291(9) -0.0070(6) 0.0002(6) -0.0033(6)
N2 0.0295(10) 0.0316(9) 0.0248(10) -0.0035(7) -0.0038(7) -0.0067(7)
O5 0.0280(8) 0.0383(8) 0.0377(9) -0.0043(7) -0.0046(7) 0.0011(6)
N4 0.0269(10) 0.0316(9) 0.0277(10) -0.0046(8) -0.0020(7) -0.0014(7)
N3 0.0252(9) 0.0356(10) 0.0274(10) -0.0050(8) -0.0040(7) -0.0009(7)
O4 0.0387(9) 0.0452(9) 0.0313(9) -0.0049(7) -0.0112(7) -0.0024(7)
C4 0.0406(13) 0.0304(11) 0.0231(11) -0.0049(9) 0.0010(9) -0.0062(9)
C1 0.0296(11) 0.0280(10) 0.0278(12) -0.0017(8) 0.0007(9) -0.0029(8)
C8 0.0271(11) 0.0263(10) 0.0300(12) -0.0001(8) -0.0012(9) -0.0047(8)
O2 0.0351(10) 0.0672(12) 0.0594(12) -0.0217(10) 0.0096(8) -0.0099(8)
O3 0.0662(13) 0.0569(11) 0.0306(10) -0.0116(8) -0.0010(9) 0.0053(9)
C6 0.0231(10) 0.0346(11) 0.0287(11) -0.0019(9) -0.0052(8) -0.0025(8)
N1 0.0462(13) 0.0338(10) 0.0314(11) -0.0059(8) 0.0077(9) -0.0075(9)
C7 0.0290(11) 0.0314(11) 0.0295(12) -0.0009(9) -0.0033(9) -0.0067(8)
C3 0.0390(12) 0.0320(11) 0.0300(12) -0.0026(9) -0.0084(9) -0.0002(9)
C2 0.0331(12) 0.0344(11) 0.0324(12) -0.0018(9) -0.0055(9) -0.0004(9)
C5 0.0277(11) 0.0335(11) 0.0272(12) -0.0014(9) -0.0030(9) -0.0041(9)
N5 0.0343(10) 0.0310(9) 0.0300(10) -0.0028(8) -0.0032(8) -0.0038(8)
C9 0.0298(11) 0.0292(11) 0.0352(12) 0.0006(9) -0.0059(9) -0.0023(8)
C13 0.0346(12) 0.0313(11) 0.0394(14) -0.0006(10) -0.0092(10) -0.0054(9)
C10 0.0470(14) 0.0300(11) 0.0272(12) 0.0002(9) -0.0021(10) -0.0110(9)
C11 0.0447(13) 0.0317(11) 0.0425(14) -0.0100(10) 0.0130(11) -0.0047(10)
C12 0.0317(12) 0.0341(12) 0.0582(16) -0.0080(11) -0.0010(11) -0.0003(9)
C14 0.0731(19) 0.0443(14) 0.0370(15) -0.0004(11) -0.0159(13) -0.0147(13)

loop_
_atom_type_symbol
_atom_type_description
_atom_type_scat_dispersion_real
_atom_type_scat_dispersion_imag
_atom_type_scat_source
C C 0.0033 0.0016 'International Tables Vol C Tables 4.2.6.8 and 6.1.1.4'
H H 0.0000 0.0000 'International Tables Vol C Tables 4.2.6.8 and 6.1.1.4'
N N 0.0061 0.0033 'International Tables Vol C Tables 4.2.6.8 and 6.1.1.4'
O O 0.0106 0.0060 'International Tables Vol C Tables 4.2.6.8 and 6.1.1.4'

loop_
_geom_angle_atom_site_label_1
_geom_angle_atom_site_label_2
_geom_angle_atom_site_label_3
_geom_angle
C4 O1 C1 105.12(16)
C5 N2 N3 116.51(17)
C7 N4 C8 113.07(19)
N2 N3 C8 120.83(17)
N2 N3 C6 126.58(17)
C8 N3 C6 112.50(17)
C3 C4 O1 112.58(19)
C3 C4 N1 131.0(2)
O1 C4 N1 116.33(19)
C2 C1 O1 109.97(19)
C2 C1 C5 134.8(2)
O1 C1 C5 115.22(18)
O5 C8 N4 127.0(2)
O5 C8 N3 127.0(2)
N4 C8 N3 106.01(17)
N3 C6 C7 101.24(17)
O2 N1 O3 124.7(2)
O2 N1 C4 119.3(2)
O3 N1 C4 116.0(2)
O4 C7 N4 126.6(2)
O4 C7 C6 126.3(2)
N4 C7 C6 107.08(18)
C4 C3 C2 105.1(2)
C1 C2 C3 107.2(2)
N2 C5 C1 117.66(19)
C9 N5 C13 118.05(19)
N5 C9 C10 124.2(2)
N5 C13 C12 122.3(2)
C9 C10 C11 116.0(2)
C9 C10 C14 121.8(2)
C11 C10 C14 122.2(2)
C12 C11 C10 120.6(2)
C13 C12 C11 118.8(2)

loop_
_geom_bond_atom_site_label_1
_geom_bond_atom_site_label_2
_geom_bond_distance
O1 C4 1.355(3)
O1 C1 1.373(3)
N2 C5 1.292(3)
N2 N3 1.355(2)
O5 C8 1.210(3)
N4 C7 1.363(3)
N4 C8 1.386(3)
N3 C8 1.387(3)
N3 C6 1.454(3)
O4 C7 1.208(3)
C4 C3 1.351(3)
C4 N1 1.421(3)
C1 C2 1.363(3)
C1 C5 1.433(3)
O2 N1 1.225(3)
O3 N1 1.238(3)
C6 C7 1.526(3)
C3 C2 1.411(3)
N5 C9 1.334(3)
N5 C13 1.341(3)
C9 C10 1.390(3)
C13 C12 1.374(4)
C10 C11 1.393(4)
C10 C14 1.496(3)
C11 C12 1.378(4)
